data_4319365
loop_
_publ_author_name
'Paul V. Bernhardt'

_publ_section_title
;
 Diverse Solid-State and Solution Structures within a Series of Hexaamine
 Dicopper(II) Complexes
;
_journal_name_full 'Inorganic Chemistry'
_journal_page_first 1086
_journal_page_last 1092
_journal_paper_doi 10.1021/ic000928s
_journal_volume 40
_journal_year 2001
_chemical_formula_sum 'C12 H36 Cl4 Cu2 N6 O18'
_chemical_formula_weight 821.35
_chemical_name_systematic
; 
 ? 
;
_space_group_IT_number 14
_symmetry_cell_setting monoclinic
_symmetry_space_group_name_Hall '-P 2ybc'
_symmetry_space_group_name_H-M 'P 1 21/c 1'
_atom_sites_solution_hydrogens geom
_atom_sites_solution_primary Patterson
_atom_sites_solution_secondary difmap
_audit_creation_method SHELXL-97
_cell_angle_alpha 90.00
_cell_angle_beta 92.370(10)
_cell_angle_gamma 90.00
_cell_formula_units_Z 2
_cell_length_a 7.225(2)
_cell_length_b 8.5555(5)
_cell_length_c 23.134(8)
_cell_measurement_reflns_used 25
_cell_measurement_temperature 293(2)
_cell_measurement_theta_max 14
_cell_measurement_theta_min 10
_cell_volume 1428.8(6)
_computing_cell_refinement CAD4
_computing_data_collection CAD4
_computing_data_reduction XTAL3.2
_computing_molecular_graphics PLATON
_computing_publication_material SHELXL-97
_computing_structure_refinement 'SHELXL-97 (Sheldrick, 1997)'
_computing_structure_solution 'SHELXS-86 (Sheldrick, 1990)'
_diffrn_ambient_temperature 293(2)
_diffrn_measured_fraction_theta_full 0.883
_diffrn_measured_fraction_theta_max 0.883
_diffrn_measurement_device_type 'Enraf-Nonius CAD4'
_diffrn_measurement_method 'omega-2theta scans'
_diffrn_radiation_monochromator graphite
_diffrn_radiation_source 'fine-focus sealed tube'
_diffrn_radiation_type MoK\a
_diffrn_radiation_wavelength 0.71073
_diffrn_reflns_av_R_equivalents 0.0397
_diffrn_reflns_av_sigmaI/netI 0.0229
_diffrn_reflns_limit_h_max 8
_diffrn_reflns_limit_h_min 0
_diffrn_reflns_limit_k_max 10
_diffrn_reflns_limit_k_min -1
_diffrn_reflns_limit_l_max 27
_diffrn_reflns_limit_l_min -27
_diffrn_reflns_number 3100
_diffrn_reflns_theta_full 25.81
_diffrn_reflns_theta_max 25.81
_diffrn_reflns_theta_min 1.76
_diffrn_standards_interval_time 7200
_diffrn_standards_number 3
_exptl_absorpt_coefficient_mu 1.951
_exptl_absorpt_correction_type none
_exptl_crystal_colour blue
_exptl_crystal_density_diffrn 1.909
_exptl_crystal_density_method 'not measured'
_exptl_crystal_description prism
_exptl_crystal_F_000 840
_exptl_crystal_size_max 0.5
_exptl_crystal_size_mid 0.2
_exptl_crystal_size_min 0.13
_refine_diff_density_max 0.720
_refine_diff_density_min -0.976
_refine_diff_density_rms 0.105
_refine_ls_extinction_method none
_refine_ls_goodness_of_fit_ref 1.037
_refine_ls_hydrogen_treatment mixed
_refine_ls_matrix_type full
_refine_ls_number_parameters 190
_refine_ls_number_reflns 2608
_refine_ls_number_restraints 0
_refine_ls_restrained_S_all 1.037
_refine_ls_R_factor_all 0.0533
_refine_ls_R_factor_gt 0.0440
_refine_ls_shift/su_max 0.000
_refine_ls_shift/su_mean 0.000
_refine_ls_structure_factor_coef Fsqd
_refine_ls_weighting_details 'w=1/[\s^2^(Fo^2^)+(0.0842P)^2^+1.6744P] where P=(Fo^2^+2Fc^2^)/3'
_refine_ls_weighting_scheme calc
_refine_ls_wR_factor_gt 0.1201
_refine_ls_wR_factor_ref 0.1274
_reflns_number_gt 2189
_reflns_number_total 2608
_reflns_threshold_expression >2sigma(I)
_cod_data_source_file ic000928s_3.cif
_cod_data_source_block 1413pb46
_cod_depositor_comments
;
The following automatic conversions were performed:

'_refine_ls_weighting_scheme' value 'calc
w=1/[\s^2^(Fo^2^)+(0.0842P)^2^+1.6744P] where P=(Fo^2^+2Fc^2^)/3' was
changed to 'calc'. New tag '_refine_ls_weighting_details' was
created. The value of the new tag was set to
'w=1/[\s^2^(Fo^2^)+(0.0842P)^2^+1.6744P] where P=(Fo^2^+2Fc^2^)/3'.

Automatic conversion script
Id: cif_fix_values 3143 2015-03-26 13:38:13Z robertas 
;
_cod_database_code 4319365

loop_
_symmetry_equiv_pos_as_xyz
'x, y, z'
'-x, y+1/2, -z+1/2'
'-x, -y, -z'
'x, -y-1/2, z-1/2'

loop_
_atom_site_label
_atom_site_type_symbol
_atom_site_fract_x
_atom_site_fract_y
_atom_site_fract_z
_atom_site_U_iso_or_equiv
_atom_site_adp_type
_atom_site_occupancy
_atom_site_calc_flag
_atom_site_refinement_flags
_atom_site_disorder_assembly
_atom_site_disorder_group
Cu1 Cu 0.20710(6) 0.17000(5) 0.173739(17) 0.03127(18) Uani 1 d . . .
N1 N 0.2015(4) 0.0940(4) 0.09095(12) 0.0320(7) Uani 1 d . . .
N2 N 0.1785(5) -0.0441(4) 0.19686(14) 0.0377(7) Uani 1 d . . .
H2A H 0.2740 -0.0730 0.2207 0.045 Uiso 1 d R . .
H2B H 0.0730 -0.0554 0.2158 0.045 Uiso 1 d R . .
N3 N 0.1944(5) 0.3750(4) 0.13973(14) 0.0410(8) Uani 1 d . . .
H3A H 0.0942 0.4253 0.1523 0.049 Uiso 1 d R . .
H3B H 0.2955 0.4299 0.1513 0.049 Uiso 1 d R . .
O1 O 0.1860(4) 0.2486(4) 0.25391(11) 0.0421(7) Uani 1 d . . .
H1C H 0.2822 0.2995 0.2708 0.051 Uiso 1 d R . .
H1D H 0.1890 0.1734 0.2807 0.051 Uiso 1 d R . .
C1 C 0.4005(6) 0.0091(6) 0.00855(16) 0.0454(10) Uani 1 d . . .
H1A H 0.3358 0.0810 -0.0177 0.054 Uiso 1 d R . .
H1B H 0.3389 -0.0915 0.0057 0.054 Uiso 1 d R . .
C2 C 0.3935(5) 0.0691(5) 0.06985(15) 0.0356(8) Uani 1 d . . .
H2C H 0.4581 -0.0043 0.0955 0.043 Uiso 1 d R . .
H2D H 0.4599 0.1676 0.0723 0.043 Uiso 1 d R . .
C3 C 0.0972(6) -0.0501(5) 0.09392(17) 0.0408(9) Uani 1 d . . .
H3C H 0.1092 -0.1098 0.0586 0.049 Uiso 1 d R . .
H3D H -0.0330 -0.0273 0.0983 0.049 Uiso 1 d R . .
C4 C 0.1719(7) -0.1418(5) 0.1448(2) 0.0465(10) Uani 1 d . . .
H4A H 0.0938 -0.2321 0.1508 0.056 Uiso 1 d R . .
H4B H 0.2956 -0.1788 0.1373 0.056 Uiso 1 d R . .
C5 C 0.1021(6) 0.2151(5) 0.05864(15) 0.0396(9) Uani 1 d . . .
H5A H -0.0281 0.2127 0.0673 0.048 Uiso 1 d R . .
H5B H 0.1128 0.1985 0.0174 0.048 Uiso 1 d R . .
C6 C 0.1829(7) 0.3671(5) 0.07541(17) 0.0444(10) Uani 1 d . . .
H6A H 0.1064 0.4517 0.0599 0.053 Uiso 1 d R . .
H6B H 0.3056 0.3771 0.0603 0.053 Uiso 1 d R . .
Cl1 Cl 0.69184(13) 0.12143(11) 0.20826(4) 0.0376(2) Uani 1 d . . .
O11 O 0.5581(5) 0.2370(5) 0.2083(2) 0.0814(13) Uani 1 d . . .
O21 O 0.7941(6) 0.1085(5) 0.26176(15) 0.0683(10) Uani 1 d . . .
O31 O 0.8178(6) 0.1522(5) 0.16471(18) 0.0768(12) Uani 1 d . . .
O41 O 0.5986(6) -0.0189(5) 0.1968(2) 0.0867(14) Uani 1 d . . .
Cl2 Cl 0.29619(15) 0.06819(13) 0.39129(5) 0.0488(3) Uani 1 d . . .
O12 O 0.1692(5) 0.0414(4) 0.34217(15) 0.0653(10) Uani 1 d . . .
O22 O 0.3091(8) -0.0676(6) 0.4246(2) 0.1009(16) Uani 1 d . . .
O32 O 0.2243(10) 0.1823(8) 0.4235(3) 0.152(3) Uani 1 d . . .
O42 O 0.4693(6) 0.0984(7) 0.3707(3) 0.1103(18) Uani 1 d . . .

loop_
_atom_site_aniso_label
_atom_site_aniso_U_11
_atom_site_aniso_U_22
_atom_site_aniso_U_33
_atom_site_aniso_U_23
_atom_site_aniso_U_13
_atom_site_aniso_U_12
Cu1 0.0356(3) 0.0364(3) 0.0225(3) -0.00236(16) 0.00879(18) 0.00197(18)
N1 0.0329(16) 0.0375(16) 0.0261(14) -0.0061(13) 0.0088(12) -0.0015(13)
N2 0.0361(17) 0.0430(18) 0.0341(16) 0.0041(14) 0.0025(13) 0.0028(14)
N3 0.051(2) 0.0398(17) 0.0330(17) -0.0020(14) 0.0097(15) 0.0026(15)
O1 0.0501(17) 0.0497(16) 0.0271(13) -0.0061(12) 0.0075(12) -0.0100(13)
C1 0.039(2) 0.068(3) 0.0301(19) -0.0098(19) 0.0090(16) 0.007(2)
C2 0.0326(19) 0.049(2) 0.0259(17) -0.0043(16) 0.0079(14) 0.0025(16)
C3 0.037(2) 0.052(2) 0.0337(19) -0.0114(17) 0.0083(16) -0.0080(18)
C4 0.054(3) 0.036(2) 0.051(3) -0.0048(18) 0.017(2) -0.0018(19)
C5 0.038(2) 0.056(2) 0.0247(17) -0.0028(17) 0.0026(15) 0.0061(18)
C6 0.057(3) 0.046(2) 0.031(2) 0.0071(17) 0.0127(18) 0.0056(19)
Cl1 0.0361(5) 0.0404(5) 0.0366(5) 0.0034(4) 0.0063(4) 0.0023(4)
O11 0.059(2) 0.073(2) 0.114(3) 0.019(2) 0.037(2) 0.030(2)
O21 0.085(3) 0.072(2) 0.0469(19) 0.0051(17) -0.0089(18) -0.014(2)
O31 0.059(2) 0.102(3) 0.073(3) 0.021(2) 0.039(2) 0.020(2)
O41 0.093(3) 0.055(2) 0.108(3) 0.010(2) -0.048(3) -0.018(2)
Cl2 0.0477(6) 0.0532(6) 0.0457(6) -0.0026(5) 0.0061(5) 0.0024(5)
O12 0.072(2) 0.071(2) 0.0520(19) 0.0126(17) -0.0078(16) -0.0172(19)
O22 0.118(4) 0.088(3) 0.095(3) 0.036(3) -0.021(3) -0.011(3)
O32 0.182(7) 0.149(6) 0.121(5) -0.079(4) -0.030(5) 0.083(5)
O42 0.065(3) 0.121(4) 0.147(5) 0.020(4) 0.021(3) -0.012(3)

loop_
_atom_type_symbol
_atom_type_description
_atom_type_scat_dispersion_real
_atom_type_scat_dispersion_imag
_atom_type_scat_source
C C 0.0033 0.0016 'International Tables Vol C Tables 4.2.6.8 and 6.1.1.4'
H H 0.0000 0.0000 'International Tables Vol C Tables 4.2.6.8 and 6.1.1.4'
Cl Cl 0.1484 0.1585 'International Tables Vol C Tables 4.2.6.8 and 6.1.1.4'
N N 0.0061 0.0033 'International Tables Vol C Tables 4.2.6.8 and 6.1.1.4'
O O 0.0106 0.0060 'International Tables Vol C Tables 4.2.6.8 and 6.1.1.4'
Cu Cu 0.3201 1.2651 'International Tables Vol C Tables 4.2.6.8 and 6.1.1.4'

loop_
_geom_angle_atom_site_label_1
_geom_angle_atom_site_label_2
_geom_angle_atom_site_label_3
_geom_angle
_geom_angle_site_symmetry_1
_geom_angle_site_symmetry_3
_geom_angle_publ_flag
N2 Cu1 N3 168.34(15) . . ?
N2 Cu1 O1 92.84(13) . . ?
N3 Cu1 O1 93.97(13) . . ?
N2 Cu1 N1 87.64(13) . . ?
N3 Cu1 N1 84.66(14) . . ?
O1 Cu1 N1 174.35(12) . . ?
N2 Cu1 O11 103.36(13) . . ?
N3 Cu1 O11 87.48(14) . . ?
O1 Cu1 O11 75.96(12) . . ?
N1 Cu1 O11 109.41(13) . . ?
C3 N1 C5 112.7(3) . . ?
C3 N1 C2 112.6(3) . . ?
C5 N1 C2 112.2(3) . . ?
C3 N1 Cu1 102.7(2) . . ?
C5 N1 Cu1 104.4(2) . . ?
C2 N1 Cu1 111.7(2) . . ?
C4 N2 Cu1 108.4(3) . . ?
C6 N3 Cu1 111.6(3) . . ?
C2 C1 C1 110.4(4) . 3_655 ?
N1 C2 C1 114.8(3) . . ?
N1 C3 C4 108.2(3) . . ?
N2 C4 C3 110.2(3) . . ?
N1 C5 C6 108.3(3) . . ?
C5 C6 N3 108.0(3) . . ?
O11 Cl1 O41 106.5(3) . . ?
O11 Cl1 O31 109.8(2) . . ?
O41 Cl1 O31 110.2(3) . . ?
O11 Cl1 O21 113.1(3) . . ?
O41 Cl1 O21 109.2(2) . . ?
O31 Cl1 O21 108.1(3) . . ?
Cl1 O11 Cu1 119.9(3) . . ?
O32 Cl2 O42 115.5(5) . . ?
O32 Cl2 O22 108.4(4) . . ?
O42 Cl2 O22 107.8(4) . . ?
O32 Cl2 O12 107.6(3) . . ?
O42 Cl2 O12 108.2(3) . . ?
O22 Cl2 O12 109.1(3) . . ?

loop_
_geom_bond_atom_site_label_1
_geom_bond_atom_site_label_2
_geom_bond_distance
_geom_bond_site_symmetry_2
_geom_bond_publ_flag
Cu1 N2 1.922(3) . ?
Cu1 N3 1.923(3) . ?
Cu1 O1 1.984(3) . ?
Cu1 N1 2.021(3) . ?
Cu1 O11 2.689(5) . ?
N1 C3 1.448(5) . ?
N1 C5 1.450(5) . ?
N1 C2 1.505(5) . ?
N2 C4 1.465(5) . ?
N3 C6 1.488(5) . ?
C1 C2 1.511(5) . ?
C1 C1 1.515(8) 3_655 ?
C3 C4 1.496(6) . ?
C5 C6 1.471(6) . ?
Cl1 O11 1.382(4) . ?
Cl1 O41 1.396(4) . ?
Cl1 O31 1.410(3) . ?
Cl1 O21 1.419(4) . ?
Cl2 O32 1.346(5) . ?
Cl2 O42 1.382(5) . ?
Cl2 O22 1.395(4) . ?
Cl2 O12 1.449(4) . ?
